data_4317472
loop_
_publ_author_name
'Wenbin Yang'
'Canzhong Lu'
'Xiang Lin'
'Honghui Zhuang'

_publ_contact_author_address
;
     Fujian Institute of Research  
        on the Structure of Matter,
        Chinese Academy of Sciences,
        Fuzhou, Fujian 350002, 
    P.R.China
;
_publ_contact_author_email czlu@ms.fjirsm.ac.cn
_publ_contact_author_fax 0086-0591-3714946
_publ_contact_author_name 'Dr. Canzhong Lu'
_publ_contact_author_phone 0591-3792865
_publ_section_title
;
 Novel Acetate Polyoxomolybdate "Host" Accommodating a Zigzag-Chainlike
 "Guest" of Five Edge-Shared Sodium Cations:
 Na21{[Na5(H2O)14]@[Mo46O134(OH)10(\m-CH3COO)4]}.CH3COONa.~95H2O
;
_journal_name_full 'Inorganic Chemistry'
_journal_page_first 452
_journal_page_last 454
_journal_paper_doi 10.1021/ic010267e
_journal_volume 41
_journal_year 2002
_chemical_formula_sum 'C10 H243 Mo46 N0 Na27 O263'
_chemical_formula_weight 9607.01
_chemical_name_systematic
; 
 ? 
;
_space_group_IT_number 2
_symmetry_cell_setting triclinic
_symmetry_space_group_name_Hall '-P 1'
_symmetry_space_group_name_H-M 'P -1'
_atom_sites_solution_hydrogens geom
_atom_sites_solution_primary direct
_atom_sites_solution_secondary difmap
_audit_creation_method SHELXL-97
_cell_angle_alpha 87.57
_cell_angle_beta 67.9810(10)
_cell_angle_gamma 80.6970(10)
_cell_formula_units_Z 1
_cell_length_a 16.4065(3)
_cell_length_b 17.4236(2)
_cell_length_c 20.8247(3)
_cell_measurement_temperature 293(2)
_cell_volume 5445.08(15)
_computing_cell_refinement 'Simens CCD SAINT'
_computing_data_collection 'Simens SMART CCD'
_computing_data_reduction 'Simens CCD SAINT'
_computing_structure_refinement 'SHELXL-97 (Sheldrick, 1997)'
_computing_structure_solution 'SHELXS-97 (Sheldrick, 1990)'
_diffrn_ambient_temperature 293(2)
_diffrn_measured_fraction_theta_full 0.987
_diffrn_measured_fraction_theta_max 0.987
_diffrn_measurement_device_type 'Siemens CCD SMART'
_diffrn_measurement_method omega-scan
_diffrn_radiation_monochromator graphite
_diffrn_radiation_source 'fine-focus sealed tube'
_diffrn_radiation_type MoK\a
_diffrn_radiation_wavelength 0.71073
_diffrn_reflns_av_R_equivalents 0.0588
_diffrn_reflns_av_sigmaI/netI 0.1324
_diffrn_reflns_limit_h_max 19
_diffrn_reflns_limit_h_min -19
_diffrn_reflns_limit_k_max 20
_diffrn_reflns_limit_k_min -20
_diffrn_reflns_limit_l_max 24
_diffrn_reflns_limit_l_min -14
_diffrn_reflns_number 28434
_diffrn_reflns_theta_full 25.04
_diffrn_reflns_theta_max 25.04
_diffrn_reflns_theta_min 1.05
_exptl_absorpt_coefficient_mu 2.754
_exptl_absorpt_correction_T_max 1.000000
_exptl_absorpt_correction_T_min 0.458575
_exptl_absorpt_correction_type SADABS
_exptl_crystal_colour 'black red'
_exptl_crystal_density_diffrn 2.930
_exptl_crystal_density_method 'not measured'
_exptl_crystal_description prism
_exptl_crystal_F_000 4636
_exptl_crystal_size_max 0.38
_exptl_crystal_size_mid 0.2
_exptl_crystal_size_min 0.2
_refine_diff_density_max 2.084
_refine_diff_density_min -1.706
_refine_diff_density_rms 0.321
_refine_ls_extinction_method none
_refine_ls_goodness_of_fit_ref 1.130
_refine_ls_hydrogen_treatment mixed
_refine_ls_matrix_type full
_refine_ls_number_parameters 1287
_refine_ls_number_reflns 19014
_refine_ls_number_restraints 0
_refine_ls_restrained_S_all 1.130
_refine_ls_R_factor_all 0.1333
_refine_ls_R_factor_gt 0.0767
_refine_ls_shift/su_max 0.001
_refine_ls_shift/su_mean 0.000
_refine_ls_structure_factor_coef Fsqd
_refine_ls_weighting_details 'calc w=1/[\s^2^(Fo^2^)+(0.1000P)^2^+0.0000P] where P=(Fo^2^+2Fc^2^)/3'
_refine_ls_weighting_scheme calc
_refine_ls_wR_factor_gt 0.1978
_refine_ls_wR_factor_ref 0.2328
_reflns_number_gt 11520
_reflns_number_total 19014
_reflns_threshold_expression >2sigma(I)
_cod_data_source_file ic010267e.cif
_cod_data_source_block IC010267E
_cod_original_cell_volume 5445.08(14)
_cod_database_code 4317472

loop_
_symmetry_equiv_pos_as_xyz
'x, y, z'
'-x, -y, -z'

loop_
_atom_site_label
_atom_site_type_symbol
_atom_site_fract_x
_atom_site_fract_y
_atom_site_fract_z
_atom_site_U_iso_or_equiv
_atom_site_adp_type
_atom_site_occupancy
_atom_site_symmetry_multiplicity
_atom_site_calc_flag
_atom_site_refinement_flags
_atom_site_disorder_assembly
_atom_site_disorder_group
Mo1 Mo 0.58398(10) 0.70336(9) 0.27148(7) 0.0234(4) Uani 1 1 d . . .
Mo2 Mo 0.75702(10) 0.63473(9) 0.31859(7) 0.0227(4) Uani 1 1 d . . .
Mo3 Mo 0.58231(10) 0.71055(9) 0.45430(7) 0.0246(4) Uani 1 1 d . . .
Mo4 Mo 0.74467(10) 0.66680(9) 0.50698(7) 0.0226(4) Uani 1 1 d . . .
Mo5 Mo 0.77277(11) 0.77632(9) 0.19097(8) 0.0257(4) Uani 1 1 d . . .
Mo6 Mo 0.93544(11) 0.73498(10) 0.25008(8) 0.0280(4) Uani 1 1 d . . .
Mo7 Mo 0.76167(10) 0.81203(9) 0.38566(7) 0.0237(4) Uani 1 1 d . . .
Mo8 Mo 0.93219(10) 0.76514(10) 0.43106(8) 0.0260(4) Uani 1 1 d . . .
Mo9 Mo 0.86111(11) 0.64798(9) 0.56568(7) 0.0239(4) Uani 1 1 d . . .
Mo10 Mo 0.93193(10) 0.80164(9) 0.60792(7) 0.0252(4) Uani 1 1 d . . .
Mo11 Mo 0.88450(11) 0.67566(9) 0.73628(7) 0.0240(4) Uani 1 1 d . . .
Mo12 Mo 0.83354(10) 0.87972(9) 0.72206(7) 0.0241(4) Uani 1 1 d . . .
Mo13 Mo 0.74634(10) 0.76893(9) 0.87787(7) 0.0225(4) Uani 1 1 d . . .
Mo14 Mo 0.69900(11) 0.95986(9) 0.86859(8) 0.0256(4) Uani 1 1 d . . .
Mo15 Mo 0.51623(10) 0.88930(9) 0.91800(7) 0.0228(4) Uani 1 1 d . . .
Mo16 Mo 0.59912(11) 0.98630(9) 0.75499(8) 0.0271(4) Uani 1 1 d . . .
Mo17 Mo 0.36947(10) 0.83348(9) 0.94738(8) 0.0241(4) Uani 1 1 d . . .
Mo18 Mo 0.40654(11) 0.92559(9) 0.79720(8) 0.0279(4) Uani 1 1 d . . .
Mo19 Mo 0.31843(11) 0.73765(9) 0.83380(8) 0.0256(4) Uani 1 1 d . . .
Mo20 Mo 0.27316(11) 0.65017(9) 0.98755(8) 0.0268(4) Uani 1 1 d . . .
Mo21 Mo 0.34704(11) 0.46110(9) 0.95521(8) 0.0260(4) Uani 1 1 d . . .
Mo22 Mo 0.36543(10) 0.58893(9) 0.80920(7) 0.0233(4) Uani 1 1 d . . .
Mo23 Mo 0.46391(10) 0.39576(9) 0.78985(7) 0.0238(4) Uani 1 1 d . . .
Na1 Na 0.5000 0.5000 0.5000 0.031(2) Uani 1 2 d S . .
Na2 Na 0.6906(5) 0.4183(4) 0.3647(4) 0.0367(18) Uani 1 1 d . . .
Na3 Na 0.7785(7) 0.2143(6) 0.3237(5) 0.071(3) Uani 1 1 d . . .
Na4 Na 0.6881(6) 0.5644(5) 0.8525(5) 0.049(2) Uani 1 1 d . . .
Na5 Na 1.0299(5) 0.5294(5) 0.9088(4) 0.042(2) Uiso 1 1 d . . .
Na6 Na 0.8906(6) 0.7686(6) 0.9900(5) 0.066(3) Uani 1 1 d . . .
Na7 Na 0.7229(6) 0.8651(5) 0.5763(4) 0.052(2) Uani 1 1 d . . .
Na8 Na 0.6649(5) 0.7476(4) 0.0679(3) 0.0361(18) Uani 1 1 d . . .
O1 O 0.5972(7) 0.6904(7) 0.1763(6) 0.024(3) Uani 1 1 d . . .
O2 O 0.6264(8) 0.6978(7) 0.3546(6) 0.029(3) Uani 1 1 d . . .
O3 O 0.5735(8) 0.5960(7) 0.2874(5) 0.025(3) Uani 1 1 d . . .
O4 O 0.7403(8) 0.6578(7) 0.2353(6) 0.029(3) Uani 1 1 d . . .
O5 O 0.6523(8) 0.7951(7) 0.2384(6) 0.025(3) Uani 1 1 d . . .
O6 O 0.4834(9) 0.7560(7) 0.3157(6) 0.036(3) Uani 1 1 d . . .
O7 O 0.7338(8) 0.5429(7) 0.3381(6) 0.031(3) Uani 1 1 d . . .
O8 O 0.7869(8) 0.7676(7) 0.2964(6) 0.026(3) Uani 1 1 d . . .
O9 O 0.8756(8) 0.6231(7) 0.2894(6) 0.031(3) Uani 1 1 d . . .
O10 O 0.7332(8) 0.6807(7) 0.4100(6) 0.027(3) Uani 1 1 d . . .
O11 O 0.6201(7) 0.7264(7) 0.5287(5) 0.024(3) Uani 1 1 d . . .
O12 O 0.6455(8) 0.8258(7) 0.4179(6) 0.030(3) Uani 1 1 d . . .
O13 O 0.5518(9) 0.6215(8) 0.4769(6) 0.039(3) Uani 1 1 d . . .
O14 O 0.4833(9) 0.7715(7) 0.4755(6) 0.037(3) Uani 1 1 d . . .
O15 O 0.7834(7) 0.7882(6) 0.4677(5) 0.022(3) Uani 1 1 d . . .
O16 O 0.8764(7) 0.6493(7) 0.4681(6) 0.024(3) Uani 1 1 d . . .
O17 O 0.7394(8) 0.7041(7) 0.5951(6) 0.027(3) Uani 1 1 d . . .
O18 O 0.7180(8) 0.5772(7) 0.5201(6) 0.031(3) Uani 1 1 d . . .
O19 O 0.7995(9) 0.8678(8) 0.1800(6) 0.037(3) Uani 1 1 d . . .
O20 O 0.7853(8) 0.7456(8) 0.1097(6) 0.033(3) Uani 1 1 d . . .
O21 O 0.8971(8) 0.7192(8) 0.1790(5) 0.034(3) Uani 1 1 d . . .
O22 O 0.8975(8) 0.7510(7) 0.3519(6) 0.027(3) Uani 1 1 d . . .
O23 O 0.9630(9) 0.8260(9) 0.2314(6) 0.045(4) Uani 1 1 d . . .
O24 O 1.0360(9) 0.6752(9) 0.2313(7) 0.048(4) Uani 1 1 d . . .
O25 O 0.7859(9) 0.9040(8) 0.3680(7) 0.039(3) Uani 1 1 d . . .
O26 O 0.9039(8) 0.7598(7) 0.5303(6) 0.033(3) Uani 1 1 d . . .
O27 O 1.0363(9) 0.7110(9) 0.3962(7) 0.048(4) Uani 1 1 d . . .
O28 O 0.9491(10) 0.8593(9) 0.4190(7) 0.047(4) Uani 1 1 d . . .
O29 O 0.8767(8) 0.6972(7) 0.6460(6) 0.025(3) Uani 1 1 d . . .
O30 O 1.0016(8) 0.6161(7) 0.5309(6) 0.034(3) Uani 1 1 d . . .
O31 O 0.8530(9) 0.5561(7) 0.5930(6) 0.034(3) Uani 1 1 d . . .
O32 O 0.9358(8) 0.7912(7) 0.7022(6) 0.030(3) Uani 1 1 d . . .
O33 O 0.8136(8) 0.8621(7) 0.6390(6) 0.025(3) Uani 1 1 d . . .
O34 O 1.0008(9) 0.8646(8) 0.5661(6) 0.036(3) Uani 1 1 d . . .
O35 O 1.0473(9) 0.7134(10) 0.5721(7) 0.047(4) Uani 1 1 d . . .
O36 O 0.7693(7) 0.7715(6) 0.7654(5) 0.022(3) Uani 1 1 d . . .
O37 O 0.8681(8) 0.7147(7) 0.8255(6) 0.026(3) Uani 1 1 d . . .
O38 O 0.8225(9) 0.6022(8) 0.7583(6) 0.040(3) Uani 1 1 d . . .
O39 O 0.9915(8) 0.6309(8) 0.7137(7) 0.040(3) Uani 1 1 d . . .
O40 O 0.8045(8) 0.8816(7) 0.8298(6) 0.027(3) Uani 1 1 d . . .
O41 O 0.7080(8) 0.9318(7) 0.7609(6) 0.027(3) Uani 1 1 d . . .
O42 O 0.8864(8) 0.9562(7) 0.7043(7) 0.036(3) Uani 1 1 d . . .
O43 O 0.6485(7) 0.8473(7) 0.8851(6) 0.025(3) Uani 1 1 d . . .
O44 O 0.6937(8) 0.6912(7) 0.8940(6) 0.030(3) Uani 1 1 d . . .
O45 O 0.7633(8) 0.7841(7) 0.9527(6) 0.031(3) Uani 1 1 d . . .
O46 O 0.5767(7) 0.9844(6) 0.8726(5) 0.020(3) Uani 1 1 d . . .
O47 O 0.7369(9) 1.0451(7) 0.8387(7) 0.038(3) Uani 1 1 d . . .
O48 O 0.6899(9) 0.9594(7) 0.9530(6) 0.034(3) Uani 1 1 d . . .
O49 O 0.4924(8) 0.7826(6) 0.9223(6) 0.025(3) Uani 1 1 d . . .
O50 O 0.5438(8) 0.8802(7) 0.7989(6) 0.027(3) Uani 1 1 d . . .
O51 O 0.4019(8) 0.9351(7) 0.9092(6) 0.031(3) Uani 1 1 d . . .
O52 O 0.5014(8) 0.9121(7) 0.9997(6) 0.029(3) Uani 1 1 d . . .
O53 O 0.4676(8) 1.0123(6) 0.7866(6) 0.024(3) Uani 1 1 d . . .
O54 O 0.6175(10) 1.0804(8) 0.7524(7) 0.044(4) Uani 1 1 d . . .
O55 O 0.6236(9) 0.9603(8) 0.6702(6) 0.039(3) Uani 1 1 d . . .
O56 O 0.3802(8) 0.8266(7) 0.8401(6) 0.028(3) Uani 1 1 d . . .
O57 O 0.3354(8) 0.7307(7) 0.9322(5) 0.027(3) Uani 1 1 d . . .
O58 O 0.2368(9) 0.8855(8) 0.9579(7) 0.041(4) Uani 1 1 d . . .
O59 O 0.3307(9) 0.8409(8) 1.0344(6) 0.037(3) Uani 1 1 d . . .
O60 O 0.4333(9) 0.8972(8) 0.7137(6) 0.038(3) Uani 1 1 d . . .
O61 O 0.3006(10) 0.9743(8) 0.8227(8) 0.049(4) Uani 1 1 d . . .
O62 O 0.2577(7) 0.6514(7) 0.8795(6) 0.024(3) Uani 1 1 d . . .
O63 O 0.4327(8) 0.6737(6) 0.7909(6) 0.024(3) Uani 1 1 d . . .
O64 O 0.1968(9) 0.8111(7) 0.8942(7) 0.037(3) Uani 1 1 d . . .
O65 O 0.2850(9) 0.7622(7) 0.7664(6) 0.039(3) Uani 1 1 d . . .
O66 O 0.3919(7) 0.5725(7) 0.9111(6) 0.025(3) Uani 1 1 d . . .
O67 O 0.2435(8) 0.5495(7) 0.9885(6) 0.033(3) Uani 1 1 d . . .
O68 O 0.1702(9) 0.7033(8) 1.0249(7) 0.046(4) Uani 1 1 d . . .
O69 O 0.3176(9) 0.6432(8) 1.0508(6) 0.038(3) Uani 1 1 d . . .
O70 O 0.4525(8) 0.4138(7) 0.8909(6) 0.032(3) Uani 1 1 d . . .
O71 O 0.2791(8) 0.3917(7) 0.9705(6) 0.033(3) Uani 1 1 d . . .
O72 O 0.3782(9) 0.4611(7) 1.0242(5) 0.032(3) Uani 1 1 d . . .
O73 O 0.3301(7) 0.4813(6) 0.8499(6) 0.023(3) Uani 1 1 d . . .
O74 O 0.4817(8) 0.5147(7) 0.7742(6) 0.029(3) Uani 1 1 d . . .
O75 O 0.3303(9) 0.5856(7) 0.7435(6) 0.034(3) Uani 1 1 d . . .
O76 O 0.5726(8) 0.3621(7) 0.7589(6) 0.035(3) Uani 1 1 d . . .
O101 O 0.5262(10) 0.7385(7) 0.0492(7) 0.046(4) Uani 1 1 d . . .
O102 O 0.7785(18) 0.9729(11) 0.5113(11) 0.115(9) Uani 1 1 d . . .
O103 O 0.8404(17) 0.9019(11) 1.0221(10) 0.101(7) Uani 1 1 d . . .
O104 O 0.9897(16) 0.7777(12) 0.8729(9) 0.104(8) Uani 1 1 d . . .
O105 O 0.9925(10) 0.7205(9) 1.0399(7) 0.053(4) Uani 1 1 d . . .
O106 O 0.8955(10) 0.6271(9) 0.9384(8) 0.058(4) Uani 1 1 d . . .
O107 O 0.6023(10) 0.8807(8) 0.0983(7) 0.049(4) Uani 1 1 d . . .
O108 O 0.5752(11) 0.8773(9) 0.5744(7) 0.059(5) Uani 1 1 d . . .
O109 O 1.1080(9) 0.6352(9) 0.8479(8) 0.057(4) Uani 1 1 d . . .
O110 O 1.0091(10) 0.5000(8) 0.8018(7) 0.051(4) Uani 1 1 d . . .
O111 O 1.0616(9) 0.5558(8) 1.0126(7) 0.046(4) Uani 1 1 d . . .
O112 O 1.1640(9) 0.4361(8) 0.8810(7) 0.041(3) Uani 1 1 d . . .
O113 O 0.5364(10) 0.4771(8) 0.3846(6) 0.041(4) Uani 1 1 d . . .
O114 O 0.6485(9) 0.4482(8) 0.4853(7) 0.043(4) Uani 1 1 d . . .
O115 O 0.8327(10) 0.3439(9) 0.2990(8) 0.058(4) Uani 1 1 d . . .
O116 O 0.6421(10) 0.2912(8) 0.3949(7) 0.051(4) Uani 1 1 d . . .
O117 O 0.8188(10) 0.4843(9) 0.8632(7) 0.055(4) Uani 1 1 d . . .
O118 O 0.6323(12) 0.4471(8) 0.8529(8) 0.063(5) Uani 1 1 d . . .
O119 O 0.5579(11) 0.6445(10) 0.8499(9) 0.064(5) Uani 1 1 d . . .
O120 O 0.8054(18) 0.1922(15) 0.4303(13) 0.130(9) Uiso 1 1 d . . .
O121 O 0.7150(15) 0.0947(12) 0.3344(11) 0.099(7) Uiso 1 1 d . . .
O122 O 0.9251(17) 0.1562(14) 0.2648(13) 0.123(8) Uiso 1 1 d . . .
O123 O 0.7238(19) -0.0421(16) 0.0545(14) 0.138(9) Uiso 1 1 d . . .
O124 O 0.3646(9) 0.2590(8) 0.2728(7) 0.040(3) Uiso 1 1 d . . .
O125 O -0.107(3) 0.044(3) 0.557(2) 0.26(2) Uiso 1 1 d . . .
O126 O 0.476(3) 0.074(2) 0.536(2) 0.218(16) Uiso 1 1 d . . .
O127 O 0.396(3) -0.033(3) 0.541(2) 0.27(2) Uiso 1 1 d . . .
O128 O 0.247(3) 0.592(2) 0.277(2) 0.226(17) Uiso 1 1 d . . .
O129 O 0.121(3) -0.125(2) 0.2804(19) 0.207(15) Uiso 1 1 d . . .
O130 O 0.353(2) 0.4602(18) 0.3095(17) 0.175(12) Uiso 1 1 d . . .
O131 O -0.218(3) 0.276(3) 0.647(2) 0.26(2) Uiso 1 1 d . . .
O132 O 0.229(2) -0.1644(17) 0.1721(15) 0.152(11) Uiso 1 1 d . . .
O133 O 0.211(2) 0.015(2) 0.7438(18) 0.187(13) Uiso 1 1 d . . .
O134 O 0.871(2) 0.139(2) -0.1134(18) 0.196(14) Uiso 1 1 d . . .
O135 O 0.798(3) 0.284(2) -0.1830(19) 0.208(15) Uiso 1 1 d . . .
O136 O 0.075(2) 0.0374(17) 0.1318(15) 0.154(11) Uiso 1 1 d . . .
O137 O 0.093(2) -0.0275(17) 0.6310(16) 0.163(11) Uiso 1 1 d . . .
O138 O 0.4487(16) 0.0754(14) 0.6531(12) 0.119(8) Uiso 1 1 d . . .
O139 O 0.8887(18) 0.4428(15) -0.2644(14) 0.140(10) Uiso 1 1 d . . .
O140 O 0.370(5) -0.118(4) 0.419(3) 0.18(3) Uiso 0.50 1 d P . .
O141 O 0.650(2) 0.3405(18) 0.5876(17) 0.177(13) Uiso 1 1 d . . .
O142 O -0.042(3) 0.432(3) 0.590(2) 0.27(2) Uiso 1 1 d . . .
O143 O 0.4940(10) 0.3311(9) 0.3540(8) 0.054(4) Uiso 1 1 d . . .
O144 O 0.250(7) -0.144(6) 0.377(5) 0.29(5) Uiso 0.50 1 d P . .
O145 O 0.104(3) 0.005(2) 0.774(2) 0.249(19) Uiso 1 1 d . . .
O146 O 0.188(4) -0.056(4) 0.070(3) 0.17(2) Uiso 0.50 1 d P . .
O147 O 1.044(5) 0.091(5) -0.098(4) 0.22(3) Uiso 0.50 1 d P . .
O148 O 0.002(2) 0.4676(19) 0.6397(18) 0.201(13) Uiso 1.10 1 d P . .
O149 O 0.4445(9) -0.1387(8) 0.1151(7) 0.046(4) Uiso 1 1 d . . .
O150 O 0.3579(17) -0.2157(14) 0.1914(13) 0.122(8) Uiso 1 1 d . . .
C1 C 1.0613(13) 0.6461(11) 0.5423(10) 0.032(5) Uani 1 1 d . . .
C2 C 1.1507(17) 0.5967(16) 0.524(2) 0.099(12) Uani 1 1 d . . .
C3 C 0.1804(14) 0.8675(12) 0.9355(10) 0.040(5) Uani 1 1 d . . .
C4 C 0.0875(16) 0.9165(17) 0.9593(16) 0.080(9) Uani 1 1 d . . .

loop_
_atom_site_aniso_label
_atom_site_aniso_U_11
_atom_site_aniso_U_22
_atom_site_aniso_U_33
_atom_site_aniso_U_23
_atom_site_aniso_U_13
_atom_site_aniso_U_12
Mo1 0.0296(9) 0.0307(9) 0.0151(8) 0.0004(6) -0.0141(7) -0.0044(7)
Mo2 0.0284(9) 0.0290(9) 0.0132(7) 0.0007(6) -0.0114(7) -0.0027(7)
Mo3 0.0263(9) 0.0357(10) 0.0148(8) 0.0017(7) -0.0110(7) -0.0053(7)
Mo4 0.0261(9) 0.0323(9) 0.0133(7) 0.0017(6) -0.0121(7) -0.0044(7)
Mo5 0.0316(9) 0.0332(10) 0.0172(8) 0.0057(7) -0.0146(7) -0.0073(7)
Mo6 0.0277(9) 0.0444(11) 0.0148(8) 0.0023(7) -0.0110(7) -0.0066(8)
Mo7 0.0297(9) 0.0298(9) 0.0151(8) 0.0023(6) -0.0126(7) -0.0045(7)
Mo8 0.0257(9) 0.0413(10) 0.0161(8) 0.0037(7) -0.0122(7) -0.0091(7)
Mo9 0.0302(9) 0.0300(9) 0.0165(8) 0.0006(6) -0.0153(7) -0.0022(7)
Mo10 0.0280(9) 0.0361(10) 0.0158(8) 0.0013(7) -0.0126(7) -0.0059(7)
Mo11 0.0284(9) 0.0314(9) 0.0152(8) 0.0022(6) -0.0131(7) -0.0010(7)
Mo12 0.0285(9) 0.0303(9) 0.0170(8) 0.0014(7) -0.0129(7) -0.0041(7)
Mo13 0.0273(9) 0.0291(9) 0.0143(7) 0.0008(6) -0.0128(7) -0.0006(7)
Mo14 0.0318(9) 0.0299(9) 0.0198(8) -0.0018(7) -0.0147(7) -0.0046(7)
Mo15 0.0283(9) 0.0249(9) 0.0186(8) -0.0003(6) -0.0137(7) -0.0011(7)
Mo16 0.0345(10) 0.0282(9) 0.0224(8) 0.0050(7) -0.0165(7) -0.0023(7)
Mo17 0.0281(9) 0.0291(9) 0.0173(8) -0.0003(6) -0.0119(7) -0.0019(7)
Mo18 0.0361(10) 0.0293(9) 0.0248(9) 0.0053(7) -0.0198(8) -0.0040(8)
Mo19 0.0331(9) 0.0294(9) 0.0212(8) 0.0024(7) -0.0185(7) -0.0041(7)
Mo20 0.0302(9) 0.0306(9) 0.0189(8) 0.0019(7) -0.0085(7) -0.0045(7)
Mo21 0.0327(9) 0.0308(9) 0.0160(8) 0.0018(7) -0.0110(7) -0.0050(7)
Mo22 0.0289(9) 0.0298(9) 0.0162(8) 0.0022(6) -0.0142(7) -0.0050(7)
Mo23 0.0283(9) 0.0313(9) 0.0168(8) 0.0018(7) -0.0140(7) -0.0052(7)
Na1 0.033(6) 0.044(6) 0.020(5) 0.005(5) -0.013(5) -0.012(5)
Na2 0.046(5) 0.040(5) 0.024(4) -0.002(3) -0.013(4) -0.006(4)
Na3 0.071(7) 0.090(8) 0.062(6) 0.008(6) -0.037(6) -0.016(6)
Na4 0.055(6) 0.038(5) 0.063(6) 0.006(4) -0.030(5) -0.012(4)
Na6 0.053(6) 0.106(8) 0.050(6) -0.002(5) -0.032(5) -0.010(6)
Na7 0.058(6) 0.074(6) 0.034(5) -0.006(4) -0.029(4) -0.004(5)
Na8 0.047(5) 0.047(5) 0.019(4) 0.011(3) -0.018(4) -0.009(4)
O1 0.027(7) 0.031(7) 0.021(6) -0.006(5) -0.017(5) -0.003(6)
O2 0.029(7) 0.029(7) 0.028(7) 0.008(6) -0.014(6) 0.001(6)
O3 0.034(7) 0.034(7) 0.015(6) -0.009(5) -0.011(5) -0.017(6)
O4 0.042(8) 0.039(8) 0.013(6) -0.001(5) -0.016(6) -0.008(6)
O5 0.034(7) 0.027(7) 0.020(6) -0.008(5) -0.019(6) 0.004(6)
O6 0.038(8) 0.038(8) 0.034(8) -0.004(6) -0.018(6) -0.005(6)
O7 0.045(8) 0.028(7) 0.026(7) -0.006(5) -0.019(6) -0.009(6)
O8 0.030(7) 0.035(7) 0.016(6) 0.002(5) -0.013(5) -0.002(6)
O9 0.045(8) 0.028(7) 0.023(7) -0.003(5) -0.020(6) 0.002(6)
O10 0.033(7) 0.033(7) 0.024(7) 0.007(5) -0.019(6) -0.011(6)
O11 0.023(7) 0.036(7) 0.011(6) -0.001(5) -0.004(5) -0.007(6)
O12 0.038(8) 0.028(7) 0.023(7) 0.005(5) -0.013(6) 0.004(6)
O13 0.041(8) 0.063(10) 0.015(7) 0.005(6) -0.009(6) -0.020(7)
O14 0.044(8) 0.038(8) 0.027(7) -0.008(6) -0.015(6) 0.008(6)
O15 0.027(7) 0.027(7) 0.015(6) -0.004(5) -0.011(5) -0.002(5)
O16 0.021(6) 0.030(7) 0.018(6) -0.009(5) -0.005(5) 0.002(5)
O17 0.031(7) 0.037(8) 0.018(6) 0.000(5) -0.016(6) 0.000(6)
O18 0.041(8) 0.038(8) 0.018(6) 0.000(6) -0.011(6) -0.015(6)
O19 0.043(8) 0.043(8) 0.029(7) 0.010(6) -0.017(7) -0.015(7)
O20 0.030(7) 0.061(9) 0.014(6) 0.005(6) -0.014(6) -0.011(7)
O21 0.039(8) 0.054(9) 0.006(6) -0.002(6) -0.009(6) -0.001(7)
O22 0.029(7) 0.025(7) 0.025(7) -0.004(5) -0.012(6) 0.006(6)
O23 0.046(9) 0.073(11) 0.019(7) -0.005(7) -0.009(6) -0.020(8)
O24 0.037(8) 0.069(11) 0.033(8) -0.003(7) -0.014(7) 0.011(8)
O25 0.046(9) 0.042(8) 0.040(8) 0.005(6) -0.027(7) -0.008(7)
O26 0.038(8) 0.045(8) 0.019(6) 0.006(6) -0.017(6) -0.002(6)
O27 0.041(9) 0.064(10) 0.038(8) 0.009(7) -0.017(7) -0.006(8)
O28 0.052(10) 0.063(10) 0.039(8) 0.006(7) -0.029(8) -0.015(8)
O29 0.032(7) 0.032(7) 0.021(6) 0.007(5) -0.020(6) -0.010(6)
O30 0.033(8) 0.044(8) 0.029(7) -0.012(6) -0.022(6) 0.010(6)
O31 0.058(9) 0.027(7) 0.022(7) -0.001(5) -0.022(7) 0.000(7)
O32 0.028(7) 0.046(8) 0.023(7) 0.012(6) -0.016(6) -0.013(6)
O33 0.029(7) 0.032(7) 0.022(6) -0.004(5) -0.019(6) 0.000(6)
O34 0.043(8) 0.052(9) 0.024(7) 0.006(6) -0.020(6) -0.024(7)
O35 0.023(8) 0.085(12) 0.034(8) 0.007(8) -0.012(6) -0.008(8)
O36 0.027(7) 0.024(7) 0.019(6) -0.004(5) -0.014(5) -0.002(5)
O37 0.035(7) 0.035(7) 0.019(6) 0.010(5) -0.023(6) -0.006(6)
O38 0.054(9) 0.044(9) 0.023(7) -0.005(6) -0.018(7) -0.001(7)
O39 0.032(8) 0.046(9) 0.047(9) -0.010(7) -0.026(7) 0.011(7)
O40 0.025(7) 0.036(8) 0.029(7) -0.004(6) -0.016(6) -0.017(6)
O41 0.026(7) 0.028(7) 0.025(7) 0.001(5) -0.009(6) -0.002(6)
O42 0.031(8) 0.040(8) 0.042(8) 0.011(6) -0.016(6) -0.013(6)
O43 0.021(6) 0.029(7) 0.029(7) 0.000(5) -0.014(6) 0.001(5)
O44 0.030(7) 0.038(8) 0.026(7) 0.004(6) -0.017(6) -0.001(6)
O45 0.032(7) 0.042(8) 0.025(7) -0.007(6) -0.018(6) -0.001(6)
O46 0.026(7) 0.021(6) 0.018(6) -0.004(5) -0.013(5) -0.001(5)
O47 0.050(9) 0.032(8) 0.044(8) -0.002(6) -0.028(7) -0.012(7)
O48 0.046(8) 0.034(8) 0.028(7) -0.009(6) -0.024(6) 0.006(6)
O49 0.033(7) 0.019(6) 0.025(7) -0.005(5) -0.016(6) 0.005(5)
O50 0.030(7) 0.040(8) 0.020(6) 0.001(5) -0.020(6) -0.007(6)
O51 0.036(8) 0.026(7) 0.033(7) -0.010(6) -0.024(6) 0.015(6)
O52 0.037(8) 0.037(8) 0.013(6) 0.003(5) -0.008(6) -0.006(6)
O53 0.028(7) 0.016(6) 0.029(7) 0.002(5) -0.014(6) 0.002(5)
O54 0.059(10) 0.037(8) 0.039(8) 0.014(6) -0.020(7) -0.012(7)
O55 0.043(8) 0.060(9) 0.015(6) 0.003(6) -0.015(6) -0.004(7)
O56 0.033(7) 0.029(7) 0.029(7) -0.001(5) -0.021(6) 0.001(6)
O57 0.036(7) 0.043(8) 0.011(6) 0.006(5) -0.015(5) -0.014(6)
O58 0.031(8) 0.051(9) 0.039(8) -0.009(7) -0.015(7) 0.008(7)
O59 0.051(9) 0.045(8) 0.018(7) 0.001(6) -0.014(6) -0.010(7)
O60 0.055(9) 0.046(9) 0.019(7) -0.002(6) -0.019(7) -0.011(7)
O61 0.048(9) 0.034(8) 0.068(10) 0.013(7) -0.030(8) -0.004(7)
O62 0.022(6) 0.038(7) 0.020(6) -0.004(5) -0.015(5) -0.010(6)
O63 0.034(7) 0.021(7) 0.027(7) 0.002(5) -0.021(6) -0.004(5)
O64 0.038(8) 0.034(8) 0.047(9) 0.001(7) -0.026(7) -0.003(6)
O65 0.063(10) 0.041(8) 0.023(7) 0.003(6) -0.033(7) 0.008(7)
O66 0.019(6) 0.032(7) 0.025(7) 0.002(5) -0.012(5) 0.000(5)
O67 0.032(7) 0.046(8) 0.017(6) 0.008(6) -0.005(6) -0.007(6)
O68 0.037(8) 0.042(9) 0.047(9) 0.008(7) -0.005(7) 0.000(7)
O69 0.061(10) 0.046(9) 0.023(7) 0.005(6) -0.029(7) -0.019(7)
O70 0.033(8) 0.043(8) 0.020(7) 0.000(6) -0.012(6) -0.003(6)
O71 0.039(8) 0.032(7) 0.020(7) 0.001(6) -0.001(6) -0.007(6)
O72 0.053(9) 0.038(8) 0.010(6) 0.000(5) -0.022(6) 0.006(6)
O73 0.028(7) 0.026(7) 0.020(6) -0.005(5) -0.016(5) -0.002(5)
O74 0.039(8) 0.031(7) 0.022(7) -0.008(5) -0.013(6) -0.010(6)
O75 0.054(9) 0.046(8) 0.016(6) 0.004(6) -0.029(6) -0.011(7)
O76 0.030(7) 0.042(8) 0.034(7) -0.003(6) -0.017(6) 0.002(6)
O101 0.062(10) 0.026(8) 0.055(9) -0.005(7) -0.031(8) 0.003(7)
O102 0.20(3) 0.067(14) 0.087(16) -0.001(12) -0.055(17) -0.029(16)
O103 0.17(2) 0.061(13) 0.094(16) 0.024(11) -0.071(16) -0.039(14)
O104 0.13(2) 0.088(15) 0.052(12) 0.003(10) 0.006(12) -0.018(14)
O105 0.048(10) 0.074(11) 0.030(8) 0.008(7) -0.009(7) -0.005(8)
O106 0.055(10) 0.069(11) 0.048(10) 0.019(8) -0.019(8) -0.008(9)
O107 0.054(10) 0.041(9) 0.055(10) -0.004(7) -0.030(8) 0.007(7)
O108 0.071(11) 0.064(11) 0.042(9) -0.026(8) -0.020(8) -0.008(9)
O109 0.031(8) 0.078(12) 0.062(10) 0.021(9) -0.022(8) -0.007(8)
O110 0.059(10) 0.049(10) 0.049(9) -0.002(7) -0.024(8) -0.009(8)
O111 0.043(9) 0.051(9) 0.045(9) -0.003(7) -0.017(7) -0.011(7)
O112 0.037(8) 0.046(9) 0.040(8) -0.013(7) -0.015(7) 0.000(7)
O113 0.062(10) 0.048(9) 0.014(6) 0.009(6) -0.011(7) -0.019(8)
O114 0.043(9) 0.052(9) 0.040(8) -0.006(7) -0.026(7) 0.003(7)
O115 0.042(9) 0.071(11) 0.048(10) 0.006(8) -0.002(8) -0.012(8)
O116 0.069(11) 0.035(8) 0.049(9) 0.007(7) -0.020(8) -0.016(8)
O117 0.050(10) 0.070(11) 0.033(8) 0.016(8) -0.005(7) -0.003(8)
O118 0.105(14) 0.044(10) 0.073(12) 0.015(8) -0.063(11) -0.034(10)
O119 0.063(11) 0.071(12) 0.080(12) -0.010(9) -0.055(10) -0.003(9)
C1 0.039(12) 0.028(11) 0.031(11) 0.000(9) -0.020(10) 0.007(9)
C2 0.035(15) 0.07(2) 0.20(4) -0.05(2) -0.05(2) 0.015(13)
C3 0.039(13) 0.044(13) 0.033(12) -0.011(10) -0.013(10) 0.007(10)
C4 0.038(15) 0.09(2) 0.11(2) -0.038(18) -0.030(15) 0.015(14)

loop_
_atom_type_symbol
_atom_type_description
_atom_type_scat_dispersion_real
_atom_type_scat_dispersion_imag
_atom_type_scat_source
C C 0.0033 0.0016 'International Tables Vol C Tables 4.2.6.8 and 6.1.1.4'
N N 0.0061 0.0033 'International Tables Vol C Tables 4.2.6.8 and 6.1.1.4'
O O 0.0106 0.0060 'International Tables Vol C Tables 4.2.6.8 and 6.1.1.4'
Na Na 0.0362 0.0249 'International Tables Vol C Tables 4.2.6.8 and 6.1.1.4'
Mo Mo -1.6832 0.6857 'International Tables Vol C Tables 4.2.6.8 and 6.1.1.4'
H H 0.0000 0.0000 'International Tables Vol C Tables 4.2.6.8 and 6.1.1.4'

loop_
_geom_angle_atom_site_label_1
_geom_angle_atom_site_label_2
_geom_angle_atom_site_label_3
_geom_angle
_geom_angle_site_symmetry_1
_geom_angle_site_symmetry_3
_geom_angle_publ_flag
O6 Mo1 O3 107.6(6) . . ?
O6 Mo1 O1 109.4(5) . . ?
O3 Mo1 O1 90.4(5) . . ?
O6 Mo1 O5 97.1(5) . . ?
O3 Mo1 O5 154.7(5) . . ?
O1 Mo1 O5 86.4(4) . . ?
O6 Mo1 O2 94.6(5) . . ?
O3 Mo1 O2 86.2(5) . . ?
O1 Mo1 O2 155.7(5) . . ?
O5 Mo1 O2 86.5(4) . . ?
O6 Mo1 O4 158.9(5) . . ?
O3 Mo1 O4 84.3(5) . . ?
O1 Mo1 O4 87.3(4) . . ?
O5 Mo1 O4 70.5(4) . . ?
O2 Mo1 O4 68.4(4) . . ?
O6 Mo1 Mo23 99.5(4) . 2_666 ?
O3 Mo1 Mo23 48.0(3) . 2_666 ?
O1 Mo1 Mo23 47.5(3) . 2_666 ?
O5 Mo1 Mo23 133.9(3) . 2_666 ?
O2 Mo1 Mo23 134.1(3) . 2_666 ?
O4 Mo1 Mo23 101.3(3) . 2_666 ?
O7 Mo2 O9 103.9(6) . . ?
O7 Mo2 O4 105.8(5) . . ?
O9 Mo2 O4 100.7(5) . . ?
O7 Mo2 O10 103.0(5) . . ?
O9 Mo2 O10 96.1(5) . . ?
O4 Mo2 O10 141.8(5) . . ?
O7 Mo2 O2 99.9(5) . . ?
O9 Mo2 O2 155.4(5) . . ?
O4 Mo2 O2 78.5(5) . . ?
O10 Mo2 O2 72.2(5) . . ?
O7 Mo2 O8 177.4(5) . . ?
O9 Mo2 O8 77.1(5) . . ?
O4 Mo2 O8 76.3(4) . . ?
O10 Mo2 O8 74.4(4) . . ?
O2 Mo2 O8 78.8(4) . . ?
O13 Mo3 O14 103.6(7) . . ?
O13 Mo3 O11 98.2(5) . . ?
O14 Mo3 O11 103.5(5) . . ?
O13 Mo3 O2 98.9(5) . . ?
O14 Mo3 O2 105.1(5) . . ?
O11 Mo3 O2 141.9(5) . . ?
O13 Mo3 O10 101.7(6) . . ?
O14 Mo3 O10 154.6(5) . . ?
O11 Mo3 O10 74.0(4) . . ?
O2 Mo3 O10 69.4(4) . . ?
O13 Mo3 O12 172.1(6) . . ?
O14 Mo3 O12 84.3(5) . . ?
O11 Mo3 O12 79.6(4) . . ?
O2 Mo3 O12 78.8(5) . . ?
O10 Mo3 O12 70.3(4) . . ?
O13 Mo3 Mo4 90.7(5) . . ?
O14 Mo3 Mo4 139.8(4) . . ?
O11 Mo3 Mo4 36.6(3) . . ?
O2 Mo3 Mo4 109.6(4) . . ?
O10 Mo3 Mo4 40.5(3) . . ?
O12 Mo3 Mo4 83.1(3) . . ?
O18 Mo4 O17 106.5(5) . . ?
O18 Mo4 O16 104.2(6) . . ?
O17 Mo4 O16 92.6(5) . . ?
O18 Mo4 O11 97.8(6) . . ?
O17 Mo4 O11 88.2(5) . . ?
O16 Mo4 O11 156.8(5) . . ?
O18 Mo4 O10 96.0(5) . . ?
O17 Mo4 O10 154.0(5) . . ?
O16 Mo4 O10 94.3(5) . . ?
O11 Mo4 O10 75.8(4) . . ?
O18 Mo4 O15 169.3(5) . . ?
O17 Mo4 O15 84.2(4) . . ?
O16 Mo4 O15 75.2(4) . . ?
O11 Mo4 O15 81.8(4) . . ?
O10 Mo4 O15 73.5(4) . . ?
O18 Mo4 Mo9 97.1(4) . . ?
O17 Mo4 Mo9 48.3(3) . . ?
O16 Mo4 Mo9 48.1(3) . . ?
O11 Mo4 Mo9 136.5(3) . . ?
O10 Mo4 Mo9 142.2(3) . . ?
O15 Mo4 Mo9 90.3(3) . . ?
O18 Mo4 Mo3 87.0(4) . . ?
O17 Mo4 Mo3 122.4(4) . . ?
O16 Mo4 Mo3 138.9(3) . . ?
O11 Mo4 Mo3 34.2(3) . . ?
O10 Mo4 Mo3 44.8(3) . . ?
O15 Mo4 Mo3 86.8(3) . . ?
Mo9 Mo4 Mo3 170.67(7) . . ?
O18 Mo4 Na7 149.1(4) . . ?
O17 Mo4 Na7 47.6(4) . . ?
O16 Mo4 Na7 94.9(3) . . ?
O11 Mo4 Na7 68.8(3) . . ?
O10 Mo4 Na7 106.7(3) . . ?
O15 Mo4 Na7 40.4(3) . . ?
Mo9 Mo4 Na7 77.66(14) . . ?
Mo3 Mo4 Na7 94.51(14) . . ?
O19 Mo5 O20 105.1(6) . . ?
O19 Mo5 O5 102.2(6) . . ?
O20 Mo5 O5 104.5(5) . . ?
O19 Mo5 O21 96.6(6) . . ?
O20 Mo5 O21 91.2(5) . . ?
O5 Mo5 O21 151.2(5) . . ?
O19 Mo5 O4 163.7(5) . . ?
O20 Mo5 O4 90.8(5) . . ?
O5 Mo5 O4 76.7(5) . . ?
O21 Mo5 O4 79.1(5) . . ?
O19 Mo5 O8 91.5(5) . . ?
O20 Mo5 O8 156.9(5) . . ?
O5 Mo5 O8 87.2(4) . . ?
O21 Mo5 O8 70.6(4) . . ?
O4 Mo5 O8 72.2(4) . . ?
O19 Mo5 Na8 107.7(4) . . ?
O20 Mo5 Na8 32.4(4) . . ?
O5 Mo5 Na8 72.4(3) . . ?
O21 Mo5 Na8 122.1(3) . . ?
O4 Mo5 Na8 87.7(3) . . ?
O8 Mo5 Na8 154.3(3) . . ?
O23 Mo6 O24 104.3(7) . . ?
O23 Mo6 O21 100.5(6) . . ?
O24 Mo6 O21 106.2(6) . . ?
O23 Mo6 O22 93.7(5) . . ?
O24 Mo6 O22 101.2(5) . . ?
O21 Mo6 O22 144.7(5) . . ?
O23 Mo6 O8 98.8(6) . . ?
O24 Mo6 O8 156.2(6) . . ?
O21 Mo6 O8 75.0(5) . . ?
O22 Mo6 O8 71.0(4) . . ?
O23 Mo6 O9 170.1(5) . . ?
O24 Mo6 O9 84.4(6) . . ?
O21 Mo6 O9 81.3(5) . . ?
O22 Mo6 O9 79.7(4) . . ?
O8 Mo6 O9 72.1(4) . . ?
O25 Mo7 O12 103.5(6) . . ?
O25 Mo7 O15 103.7(5) . . ?
O12 Mo7 O15 100.8(5) . . ?
O25 Mo7 O8 103.8(6) . . ?
O12 Mo7 O8 99.9(5) . . ?
O15 Mo7 O8 140.4(5) . . ?
O25 Mo7 O22 97.7(6) . . ?
O12 Mo7 O22 158.8(5) . . ?
O15 Mo7 O22 74.6(5) . . ?
O8 Mo7 O22 74.0(5) . . ?
O25 Mo7 O10 177.9(5) . . ?
O12 Mo7 O10 78.6(5) . . ?
O15 Mo7 O10 75.4(4) . . ?
O8 Mo7 O10 76.1(4) . . ?
O22 Mo7 O10 80.2(4) . . ?
O28 Mo8 O27 105.0(7) . . ?
O28 Mo8 O26 99.1(6) . . ?
O27 Mo8 O26 103.8(6) . . ?
O28 Mo8 O22 99.3(6) . . ?
O27 Mo8 O22 95.9(6) . . ?
O26 Mo8 O22 148.4(5) . . ?
O28 Mo8 O15 97.3(6) . . ?
O27 Mo8 O15 156.0(6) . . ?
O26 Mo8 O15 80.9(5) . . ?
O22 Mo8 O15 71.5(4) . . ?
O28 Mo8 O16 166.1(6) . . ?
O27 Mo8 O16 88.0(6) . . ?
O26 Mo8 O16 72.7(5) . . ?
O22 Mo8 O16 83.7(4) . . ?
O15 Mo8 O16 70.7(4) . . ?
O31 Mo9 O16 107.7(5) . . ?
O31 Mo9 O17 106.4(6) . . ?
O16 Mo9 O17 92.9(5) . . ?
O31 Mo9 O29 101.2(5) . . ?
O16 Mo9 O29 148.9(5) . . ?
O17 Mo9 O29 89.8(5) . . ?
O31 Mo9 O30 87.6(6) . . ?
O16 Mo9 O30 86.6(5) . . ?
O17 Mo9 O30 165.4(5) . . ?
O29 Mo9 O30 83.2(5) . . ?
O31 Mo9 O26 166.2(6) . . ?
O16 Mo9 O26 76.0(4) . . ?
O17 Mo9 O26 86.4(5) . . ?
O29 Mo9 O26 73.3(4) . . ?
O30 Mo9 O26 79.3(5) . . ?
O31 Mo9 Mo4 99.6(4) . . ?
O16 Mo9 Mo4 49.0(3) . . ?
O17 Mo9 Mo4 47.8(3) . . ?
O29 Mo9 Mo4 136.7(3) . . ?
O30 Mo9 Mo4 135.2(3) . . ?
O26 Mo9 Mo4 92.7(3) . . ?
O34 Mo10 O33 105.2(6) . . ?
O34 Mo10 O32 106.6(5) . . ?
O33 Mo10 O32 94.5(5) . . ?
O34 Mo10 O26 102.0(5) . . ?
O33 Mo10 O26 87.1(5) . . ?
O32 Mo10 O26 149.8(5) . . ?
O34 Mo10 O35 86.1(6) . . ?
O33 Mo10 O35 166.8(5) . . ?
O32 Mo10 O35 88.4(5) . . ?
O26 Mo10 O35 84.0(5) . . ?
O34 Mo10 O29 163.6(6) . . ?
O33 Mo10 O29 90.5(5) . . ?
O32 Mo10 O29 76.0(4) . . ?
O26 Mo10 O29 73.8(5) . . ?
O35 Mo10 O29 77.8(5) . . ?
O34 Mo10 Mo12 101.1(4) . . ?
O33 Mo10 Mo12 47.2(3) . . ?
O32 Mo10 Mo12 49.8(4) . . ?
O26 Mo10 Mo12 132.9(4) . . ?
O35 Mo10 Mo12 138.1(4) . . ?
O29 Mo10 Mo12 92.8(3) . . ?
O34 Mo10 Na7 106.0(5) . . ?
O33 Mo10 Na7 31.9(3) . . ?
O32 Mo10 Na7 123.2(4) . . ?
O26 Mo10 Na7 55.3(4) . . ?
O35 Mo10 Na7 138.9(4) . . ?
O29 Mo10 Na7 84.9(3) . . ?
Mo12 Mo10 Na7 79.01(13) . . ?
O39 Mo11 O38 104.9(7) . . ?
O39 Mo11 O37 98.1(5) . . ?
O38 Mo11 O37 101.4(5) . . ?
O39 Mo11 O29 101.7(6) . . ?
O38 Mo11 O29 97.6(5) . . ?
O37 Mo11 O29 147.9(5) . . ?
O39 Mo11 O36 158.7(5) . . ?
O38 Mo11 O36 95.8(5) . . ?
O37 Mo11 O36 72.7(4) . . ?
O29 Mo11 O36 79.9(4) . . ?
O39 Mo11 O32 88.9(6) . . ?
O38 Mo11 O32 165.1(6) . . ?
O37 Mo11 O32 81.8(4) . . ?
O29 Mo11 O32 73.6(4) . . ?
O36 Mo11 O32 71.1(4) . . ?
O42 Mo12 O33 104.1(6) . . ?
O42 Mo12 O41 100.7(6) . . ?
O33 Mo12 O41 86.9(5) . . ?
O42 Mo12 O32 101.6(6) . . ?
O33 Mo12 O32 94.1(5) . . ?
O41 Mo12 O32 156.8(5) . . ?
O42 Mo12 O40 96.2(5) . . ?
O33 Mo12 O40 156.1(5) . . ?
O41 Mo12 O40 76.8(5) . . ?
O32 Mo12 O40 94.2(5) . . ?
O42 Mo12 O36 168.4(5) . . ?
O33 Mo12 O36 87.2(4) . . ?
O41 Mo12 O36 82.2(4) . . ?
O32 Mo12 O36 74.6(4) . . ?
O40 Mo12 O36 73.5(4) . . ?
O42 Mo12 Mo10 96.5(5) . . ?
O33 Mo12 Mo10 47.7(3) . . ?
O41 Mo12 Mo10 134.3(3) . . ?
O32 Mo12 Mo10 48.9(3) . . ?
O40 Mo12 Mo10 142.8(3) . . ?
O36 Mo12 Mo10 89.2(3) . . ?
O44 Mo13 O45 104.6(6) . . ?
O44 Mo13 O43 98.9(5) . . ?
O45 Mo13 O43 102.2(5) . . ?
O44 Mo13 O37 98.0(5) . . ?
O45 Mo13 O37 96.2(5) . . ?
O43 Mo13 O37 150.8(5) . . ?
O44 Mo13 O36 94.9(5) . . ?
O45 Mo13 O36 158.3(5) . . ?
O43 Mo13 O36 83.6(4) . . ?
O37 Mo13 O36 71.4(4) . . ?
O44 Mo13 O40 163.7(5) . . ?
O45 Mo13 O40 91.0(5) . . ?
O43 Mo13 O40 72.8(5) . . ?
O37 Mo13 O40 84.5(4) . . ?
O36 Mo13 O40 70.5(4) . . ?
O44 Mo13 Na8 74.6(4) . 1_556 ?
O45 Mo13 Na8 34.0(4) . 1_556 ?
O43 Mo13 Na8 91.6(4) . 1_556 ?
O37 Mo13 Na8 115.8(3) . 1_556 ?
O36 Mo13 Na8 167.7(3) . 1_556 ?
O40 Mo13 Na8 118.9(3) . 1_556 ?
O47 Mo14 O48 103.5(6) . . ?
O47 Mo14 O40 103.5(6) . . ?
O48 Mo14 O40 99.6(5) . . ?
O47 Mo14 O46 100.8(6) . . ?
O48 Mo14 O46 104.9(5) . . ?
O40 Mo14 O46 140.2(4) . . ?
O47 Mo14 O43 167.6(5) . . ?
O48 Mo14 O43 88.8(5) . . ?
O40 Mo14 O43 75.0(4) . . ?
O46 Mo14 O43 74.6(4) . . ?
O47 Mo14 O41 89.0(5) . . ?
O48 Mo14 O41 167.0(5) . . ?
O40 Mo14 O41 74.0(4) . . ?
O46 Mo14 O41 75.3(4) . . ?
O43 Mo14 O41 78.7(4) . . ?
O47 Mo14 Mo15 139.0(5) . . ?
O48 Mo14 Mo15 88.2(4) . . ?
O40 Mo14 Mo15 113.3(3) . . ?
O46 Mo14 Mo15 38.5(3) . . ?
O43 Mo14 Mo15 38.7(3) . . ?
O41 Mo14 Mo15 84.2(3) . . ?
O52 Mo15 O49 104.7(5) . . ?
O52 Mo15 O51 104.1(5) . . ?
O49 Mo15 O51 94.0(5) . . ?
O52 Mo15 O43 97.3(5) . . ?
O49 Mo15 O43 89.0(5) . . ?
O51 Mo15 O43 156.8(5) . . ?
O52 Mo15 O46 96.1(5) . . ?
O49 Mo15 O46 155.9(4) . . ?
O51 Mo15 O46 92.6(5) . . ?
O43 Mo15 O46 76.2(5) . . ?
O52 Mo15 O50 169.6(5) . . ?
O49 Mo15 O50 85.7(4) . . ?
O51 Mo15 O50 74.9(4) . . ?
O43 Mo15 O50 82.4(4) . . ?
O46 Mo15 O50 73.7(4) . . ?
O52 Mo15 Mo17 96.9(4) . . ?
O49 Mo15 Mo17 48.3(3) . . ?
O51 Mo15 Mo17 49.1(4) . . ?
O43 Mo15 Mo17 137.2(3) . . ?
O46 Mo15 Mo17 141.5(3) . . ?
O50 Mo15 Mo17 90.2(3) . . ?
O52 Mo15 Mo14 87.6(4) . . ?
O49 Mo15 Mo14 131.9(3) . . ?
O51 Mo15 Mo14 128.4(4) . . ?
O43 Mo15 Mo14 43.0(3) . . ?
O46 Mo15 Mo14 35.8(3) . . ?
O50 Mo15 Mo14 85.2(3) . . ?
Mo17 Mo15 Mo14 175.26(7) . . ?
O54 Mo16 O55 105.2(6) . . ?
O54 Mo16 O41 100.6(6) . . ?
O55 Mo16 O41 96.2(6) . . ?
O54 Mo16 O53 95.6(6) . . ?
O55 Mo16 O53 99.6(5) . . ?
O41 Mo16 O53 153.5(5) . . ?
O54 Mo16 O50 158.1(5) . . ?
O55 Mo16 O50 95.1(5) . . ?
O41 Mo16 O50 84.9(5) . . ?
O53 Mo16 O50 72.7(4) . . ?
O54 Mo16 O46 89.2(5) . . ?
O55 Mo16 O46 164.0(5) . . ?
O41 Mo16 O46 73.9(4) . . ?
O53 Mo16 O46 85.7(4) . . ?
O50 Mo16 O46 71.9(4) . . ?
O59 Mo17 O49 103.9(6) . . ?
O59 Mo17 O51 108.2(5) . . ?
O49 Mo17 O51 94.4(5) . . ?
O59 Mo17 O57 102.1(5) . . ?
O49 Mo17 O57 89.4(5) . . ?
O51 Mo17 O57 147.5(4) . . ?
O59 Mo17 O58 85.2(6) . . ?
O49 Mo17 O58 170.6(5) . . ?
O51 Mo17 O58 84.5(5) . . ?
O57 Mo17 O58 86.6(5) . . ?
O59 Mo17 O56 163.9(6) . . ?
O49 Mo17 O56 91.0(4) . . ?
O51 Mo17 O56 76.1(4) . . ?
O57 Mo17 O56 71.6(4) . . ?
O58 Mo17 O56 79.7(5) . . ?
O59 Mo17 Mo15 99.4(5) . . ?
O49 Mo17 Mo15 48.4(3) . . ?
O51 Mo17 Mo15 49.3(3) . . ?
O57 Mo17 Mo15 136.3(4) . . ?
O58 Mo17 Mo15 133.0(4) . . ?
O56 Mo17 Mo15 95.0(3) . . ?
O60 Mo18 O61 105.3(7) . . ?
O60 Mo18 O53 102.4(6) . . ?
O61 Mo18 O53 98.8(6) . . ?
O60 Mo18 O56 97.6(6) . . ?
O61 Mo18 O56 98.4(6) . . ?
O53 Mo18 O56 149.0(5) . . ?
O60 Mo18 O50 94.8(5) . . ?
O61 Mo18 O50 159.6(6) . . ?
O53 Mo18 O50 72.4(5) . . ?
O56 Mo18 O50 82.6(5) . . ?
O60 Mo18 O51 163.6(6) . . ?
O61 Mo18 O51 89.9(6) . . ?
O53 Mo18 O51 80.9(5) . . ?
O56 Mo18 O51 73.6(4) . . ?
O50 Mo18 O51 70.7(4) . . ?
O65 Mo19 O63 103.7(6) . . ?
O65 Mo19 O62 106.3(6) . . ?
O63 Mo19 O62 94.6(5) . . ?
O65 Mo19 O56 103.3(6) . . ?
O63 Mo19 O56 89.6(5) . . ?
O62 Mo19 O56 148.1(5) . . ?
O65 Mo19 O64 84.3(6) . . ?
O63 Mo19 O64 171.6(5) . . ?
O62 Mo19 O64 85.5(5) . . ?
O56 Mo19 O64 85.9(5) . . ?
O65 Mo19 O57 165.6(6) . . ?
O63 Mo19 O57 90.1(5) . . ?
O62 Mo19 O57 76.3(4) . . ?
O56 Mo19 O57 72.2(5) . . ?
O64 Mo19 O57 81.8(5) . . ?
O65 Mo19 Mo22 98.9(4) . . ?
O63 Mo19 Mo22 47.6(3) . . ?
O62 Mo19 Mo22 49.9(3) . . ?
O56 Mo19 Mo22 135.5(3) . . ?
O64 Mo19 Mo22 134.6(3) . . ?
O57 Mo19 Mo22 93.5(3) . . ?
O68 Mo20 O69 104.9(7) . . ?
O68 Mo20 O67 100.6(6) . . ?
O69 Mo20 O67 101.4(6) . . ?
O68 Mo20 O57 99.1(6) . . ?
O69 Mo20 O57 99.0(5) . . ?
O67 Mo20 O57 146.7(5) . . ?
O68 Mo20 O66 161.0(6) . . ?
O69 Mo20 O66 93.7(5) . . ?
O67 Mo20 O66 71.4(5) . . ?
O57 Mo20 O66 81.4(5) . . ?
O68 Mo20 O62 91.1(6) . . ?
O69 Mo20 O62 162.8(5) . . ?
O67 Mo20 O62 81.2(5) . . ?
O57 Mo20 O62 71.9(4) . . ?
O66 Mo20 O62 70.8(4) . . ?
O72 Mo21 O71 106.5(6) . . ?
O72 Mo21 O70 98.9(6) . . ?
O71 Mo21 O70 103.4(6) . . ?
O72 Mo21 O67 97.2(5) . . ?
O71 Mo21 O67 93.3(6) . . ?
O70 Mo21 O67 152.4(5) . . ?
O72 Mo21 O66 96.8(5) . . ?
O71 Mo21 O66 153.2(5) . . ?
O70 Mo21 O66 85.7(5) . . ?
O67 Mo21 O66 70.2(4) . . ?
O72 Mo21 O73 165.9(5) . . ?
O71 Mo21 O73 87.4(5) . . ?
O70 Mo21 O73 75.3(5) . . ?
O67 Mo21 O73 83.7(4) . . ?
O66 Mo21 O73 70.3(4) . . ?
O75 Mo22 O63 106.5(5) . . ?
O75 Mo22 O62 100.4(6) . . ?
O63 Mo22 O62 92.9(5) . . ?
O75 Mo22 O74 101.4(6) . . ?
O63 Mo22 O74 88.5(5) . . ?
O62 Mo22 O74 156.8(5) . . ?
O75 Mo22 O73 95.1(5) . . ?
O63 Mo22 O73 155.6(4) . . ?
O62 Mo22 O73 94.1(5) . . ?
O74 Mo22 O73 76.1(5) . . ?
O75 Mo22 O66 166.6(5) . . ?
O63 Mo22 O66 86.7(4) . . ?
O62 Mo22 O66 76.4(4) . . ?
O74 Mo22 O66 80.6(4) . . ?
O73 Mo22 O66 72.4(4) . . ?
O75 Mo22 Mo19 96.7(4) . . ?
O63 Mo22 Mo19 47.6(3) . . ?
O62 Mo22 Mo19 48.1(3) . . ?
O74 Mo22 Mo19 135.9(3) . . ?
O73 Mo22 Mo19 141.9(3) . . ?
O66 Mo22 Mo19 90.7(3) . . ?
O76 Mo23 O1 107.7(6) . 2_666 ?
O76 Mo23 O3 107.0(5) . 2_666 ?
O1 Mo23 O3 90.9(5) 2_666 2_666 ?
O76 Mo23 O70 96.2(5) . . ?
O1 Mo23 O70 86.7(5) 2_666 . ?
O3 Mo23 O70 156.2(5) 2_666 . ?
O76 Mo23 O74 94.1(6) . . ?
O1 Mo23 O74 157.7(5) 2_666 . ?
O3 Mo23 O74 87.2(5) 2_666 . ?
O70 Mo23 O74 86.1(5) . . ?
O76 Mo23 O73 157.8(5) . . ?
O1 Mo23 O73 89.3(4) 2_666 . ?
O3 Mo23 O73 86.3(4) 2_666 . ?
O70 Mo23 O73 70.0(4) . . ?
O74 Mo23 O73 68.4(4) . . ?
O76 Mo23 Mo1 97.7(4) . 2_666 ?
O1 Mo23 Mo1 48.3(3) 2_666 2_666 ?
O3 Mo23 Mo1 47.6(3) 2_666 2_666 ?
O70 Mo23 Mo1 135.0(4) . 2_666 ?
O74 Mo23 Mo1 134.9(3) . 2_666 ?
O73 Mo23 Mo1 104.3(3) . 2_666 ?
O113 Na1 O113 180.000(2) 2_666 . ?
O113 Na1 O114 88.5(5) 2_666 2_666 ?
O113 Na1 O114 91.5(5) . 2_666 ?
O113 Na1 O114 91.5(5) 2_666 . ?
O113 Na1 O114 88.5(5) . . ?
O114 Na1 O114 180.0(7) 2_666 . ?
O113 Na1 O13 88.8(4) 2_666 . ?
O113 Na1 O13 91.2(4) . . ?
O114 Na1 O13 94.8(5) 2_666 . ?
O114 Na1 O13 85.2(5) . . ?
O113 Na1 O13 91.2(4) 2_666 2_666 ?
O113 Na1 O13 88.8(4) . 2_666 ?
O114 Na1 O13 85.2(5) 2_666 2_666 ?
O114 Na1 O13 94.8(5) . 2_666 ?
O13 Na1 O13 180.000(1) . 2_666 ?
O113 Na1 Na2 135.1(4) 2_666 . ?
O113 Na1 Na2 44.9(4) . . ?
O114 Na1 Na2 136.4(3) 2_666 . ?
O114 Na1 Na2 43.6(3) . . ?
O13 Na1 Na2 88.7(3) . . ?
O13 Na1 Na2 91.3(3) 2_666 . ?
O113 Na1 Na2 44.9(4) 2_666 2_666 ?
O113 Na1 Na2 135.1(4) . 2_666 ?
O114 Na1 Na2 43.6(3) 2_666 2_666 ?
O114 Na1 Na2 136.4(3) . 2_666 ?
O13 Na1 Na2 91.3(3) . 2_666 ?
O13 Na1 Na2 88.7(3) 2_666 2_666 ?
Na2 Na1 Na2 180.000(1) . 2_666 ?
O7 Na2 O114 89.0(5) . . ?
O7 Na2 O115 96.8(5) . . ?
O114 Na2 O115 121.4(6) . . ?
O7 Na2 O75 90.0(5) . 2_666 ?
O114 Na2 O75 156.0(6) . 2_666 ?
O115 Na2 O75 82.5(5) . 2_666 ?
O7 Na2 O116 178.4(6) . . ?
O114 Na2 O116 89.8(5) . . ?
O115 Na2 O116 84.7(6) . . ?
O75 Na2 O116 90.6(5) 2_666 . ?
O7 Na2 O113 89.2(5) . . ?
O114 Na2 O113 83.9(5) . . ?
O115 Na2 O113 153.9(6) . . ?
O75 Na2 O113 72.1(5) 2_666 . ?
O116 Na2 O113 89.6(5) . . ?
O7 Na2 Na1 90.0(4) . . ?
O114 Na2 Na1 42.9(3) . . ?
O115 Na2 Na1 163.0(5) . . ?
O75 Na2 Na1 113.1(4) 2_666 . ?
O116 Na2 Na1 88.4(4) . . ?
O113 Na2 Na1 41.1(3) . . ?
O7 Na2 Na3 140.7(4) . . ?
O114 Na2 Na3 112.3(4) . . ?
O115 Na2 Na3 44.0(4) . . ?
O75 Na2 Na3 82.8(4) 2_666 . ?
O116 Na2 Na3 40.9(4) . . ?
O113 Na2 Na3 124.3(4) . . ?
Na1 Na2 Na3 128.4(3) . . ?
O122 Na3 O116 167.7(8) . . ?
O122 Na3 O120 87.6(10) . . ?
O116 Na3 O120 85.0(8) . . ?
O122 Na3 O121 95.4(9) . . ?
O116 Na3 O121 94.8(7) . . ?
O120 Na3 O121 92.6(9) . . ?
O122 Na3 O65 104.7(8) . 2_666 ?
O116 Na3 O65 83.8(6) . 2_666 ?
O120 Na3 O65 166.7(9) . 2_666 ?
O121 Na3 O65 81.3(7) . 2_666 ?
O122 Na3 O115 87.6(8) . . ?
O116 Na3 O115 83.4(6) . . ?
O120 Na3 O115 96.0(8) . . ?
O121 Na3 O115 171.0(8) . . ?
O65 Na3 O115 89.7(6) 2_666 . ?
O122 Na3 Na2 128.8(7) . . ?
O116 Na3 Na2 42.2(4) . . ?
O120 Na3 Na2 93.3(7) . . ?
O121 Na3 Na2 135.6(7) . . ?
O65 Na3 Na2 83.0(4) 2_666 . ?
O115 Na3 Na2 41.4(4) . . ?
O118 Na4 O119 93.9(6) . . ?
O118 Na4 O44 157.3(7) . . ?
O119 Na4 O44 75.4(5) . . ?
O118 Na4 O72 77.6(5) . 2_667 ?
O119 Na4 O72 94.0(6) . 2_667 ?
O44 Na4 O72 83.2(5) . 2_667 ?
O118 Na4 O117 87.0(6) . . ?
O119 Na4 O117 176.2(7) . . ?
O44 Na4 O117 102.4(6) . . ?
O72 Na4 O117 82.6(5) 2_667 . ?
O118 Na4 O38 124.5(6) . . ?
O119 Na4 O38 109.8(6) . . ?
O44 Na4 O38 78.2(5) . . ?
O72 Na4 O38 144.6(6) 2_667 . ?
O117 Na4 O38 72.5(5) . . ?
O112 Na5 O111 93.7(6) . 2_767 ?
O112 Na5 O109 94.0(6) . . ?
O111 Na5 O109 168.5(6) 2_767 . ?
O112 Na5 O106 178.2(6) . . ?
O111 Na5 O106 87.2(6) 2_767 . ?
O109 Na5 O106 84.9(6) . . ?
O112 Na5 O110 93.1(5) . . ?
O111 Na5 O110 99.9(5) 2_767 . ?
O109 Na5 O110 88.3(5) . . ?
O106 Na5 O110 88.2(6) . . ?
O112 Na5 O111 83.4(5) . . ?
O111 Na5 O111 82.0(5) 2_767 . ?
O109 Na5 O111 90.4(5) . . ?
O106 Na5 O111 95.2(6) . . ?
O110 Na5 O111 176.2(6) . . ?
O112 Na5 Na5 88.0(5) . 2_767 ?
O111 Na5 Na5 41.7(4) 2_767 2_767 ?
O109 Na5 Na5 130.1(5) . 2_767 ?
O106 Na5 Na5 91.6(5) . 2_767 ?
O110 Na5 Na5 141.5(5) . 2_767 ?
O111 Na5 Na5 40.2(4) . 2_767 ?
O105 Na6 O103 108.2(7) . . ?
O105 Na6 O104 99.7(8) . . ?
O103 Na6 O104 101.1(8) . . ?
O105 Na6 O45 162.5(7) . . ?
O103 Na6 O45 83.5(7) . . ?
O104 Na6 O45 90.4(7) . . ?
O105 Na6 O20 80.6(5) . 1_556 ?
O103 Na6 O20 84.2(7) . 1_556 ?
O104 Na6 O20 174.2(8) . 1_556 ?
O45 Na6 O20 88.0(5) . 1_556 ?
O105 Na6 O106 92.8(6) . . ?
O103 Na6 O106 158.6(8) . . ?
O104 Na6 O106 79.0(6) . . ?
O45 Na6 O106 75.0(5) . . ?
O20 Na6 O106 95.2(6) 1_556 . ?
O105 Na6 Na8 121.8(5) . 1_556 ?
O103 Na6 Na8 85.4(7) . 1_556 ?
O104 Na6 Na8 133.8(7) . 1_556 ?
O45 Na6 Na8 44.5(3) . 1_556 ?
O20 Na6 Na8 43.8(3) 1_556 1_556 ?
O106 Na6 Na8 79.6(4) . 1_556 ?
O33 Na7 O102 92.8(7) . . ?
O33 Na7 O108 149.2(6) . . ?
O102 Na7 O108 102.7(8) . . ?
O33 Na7 O15 117.0(5) . . ?
O102 Na7 O15 88.3(6) . . ?
O108 Na7 O15 90.2(5) . . ?
O33 Na7 O55 81.7(5) . . ?
O102 Na7 O55 87.2(7) . . ?
O108 Na7 O55 72.8(5) . . ?
O15 Na7 O55 161.0(5) . . ?
O33 Na7 O17 84.9(5) . . ?
O102 Na7 O17 149.2(7) . . ?
O108 Na7 O17 94.3(5) . . ?
O15 Na7 O17 66.0(4) . . ?
O55 Na7 O17 122.6(5) . . ?
O33 Na7 Mo4 109.2(4) . . ?
O102 Na7 Mo4 126.3(6) . . ?
O108 Na7 Mo4 82.8(4) . . ?
O15 Na7 Mo4 38.0(3) . . ?
O55 Na7 Mo4 142.7(5) . . ?
O17 Na7 Mo4 30.8(2) . . ?
O33 Na7 Mo10 26.3(3) . . ?
O102 Na7 Mo10 92.4(7) . . ?
O108 Na7 Mo10 164.9(5) . . ?
O15 Na7 Mo10 90.7(4) . . ?
O55 Na7 Mo10 107.9(4) . . ?
O17 Na7 Mo10 72.3(3) . . ?
Mo4 Na7 Mo10 88.7(2) . . ?
O1 Na8 O107 99.4(5) . . ?
O1 Na8 O20 82.4(4) . . ?
O107 Na8 O20 95.9(5) . . ?
O1 Na8 O45 167.3(6) . 1_554 ?
O107 Na8 O45 91.1(5) . 1_554 ?
O20 Na8 O45 89.5(4) . 1_554 ?
O1 Na8 O101 85.7(5) . . ?
O107 Na8 O101 85.5(5) . . ?
O20 Na8 O101 168.1(5) . . ?
O45 Na8 O101 102.3(5) 1_554 . ?
O1 Na8 O71 82.3(4) . 2_666 ?
O107 Na8 O71 174.4(6) . 2_666 ?
O20 Na8 O71 89.6(5) . 2_666 ?
O45 Na8 O71 87.8(5) 1_554 2_666 ?
O101 Na8 O71 89.4(5) . 2_666 ?
O1 Na8 Na6 126.0(4) . 1_554 ?
O107 Na8 Na6 98.9(5) . 1_554 ?
O20 Na8 Na6 45.4(3) . 1_554 ?
O45 Na8 Na6 44.4(3) 1_554 1_554 ?
O101 Na8 Na6 146.1(4) . 1_554 ?
O71 Na8 Na6 84.1(4) 2_666 1_554 ?
O1 Na8 Mo13 157.6(4) . 1_554 ?
O107 Na8 Mo13 97.3(4) . 1_554 ?
O20 Na8 Mo13 110.7(4) . 1_554 ?
O45 Na8 Mo13 23.0(3) 1_554 1_554 ?
O101 Na8 Mo13 80.7(4) . 1_554 ?
O71 Na8 Mo13 79.7(3) 2_666 1_554 ?
Na6 Na8 Mo13 65.37(19) 1_554 1_554 ?
O1 Na8 Mo5 67.8(3) . . ?
O107 Na8 Mo5 81.9(4) . . ?
O20 Na8 Mo5 22.3(3) . . ?
O45 Na8 Mo5 107.1(4) 1_554 . ?
O101 Na8 Mo5 148.1(4) . . ?
O71 Na8 Mo5 103.6(4) 2_666 . ?
Na6 Na8 Mo5 65.20(19) 1_554 . ?
Mo13 Na8 Mo5 129.8(2) 1_554 . ?
Mo23 O1 Mo1 84.2(5) 2_666 . ?
Mo23 O1 Na8 137.4(5) 2_666 . ?
Mo1 O1 Na8 138.3(6) . . ?
Mo3 O2 Mo1 142.0(6) . . ?
Mo3 O2 Mo2 109.7(5) . . ?
Mo1 O2 Mo2 106.6(5) . . ?
Mo1 O3 Mo23 84.4(5) . 2_666 ?
Mo2 O4 Mo5 115.0(5) . . ?
Mo2 O4 Mo1 103.7(5) . . ?
Mo5 O4 Mo1 91.4(4) . . ?
Mo5 O5 Mo1 119.4(6) . . ?
Mo2 O7 Na2 175.6(8) . . ?
Mo7 O8 Mo6 105.2(5) . . ?
Mo7 O8 Mo5 149.8(6) . . ?
Mo6 O8 Mo5 93.7(4) . . ?
Mo7 O8 Mo2 105.1(5) . . ?
Mo6 O8 Mo2 95.3(4) . . ?
Mo5 O8 Mo2 96.2(4) . . ?
Mo2 O9 Mo6 114.8(6) . . ?
Mo2 O10 Mo4 147.9(7) . . ?
Mo2 O10 Mo3 102.3(5) . . ?
Mo4 O10 Mo3 94.7(4) . . ?
Mo2 O10 Mo7 104.4(5) . . ?
Mo4 O10 Mo7 100.5(4) . . ?
Mo3 O10 Mo7 96.3(4) . . ?
Mo3 O11 Mo4 109.2(5) . . ?
Mo7 O12 Mo3 114.7(6) . . ?
Mo3 O13 Na1 173.5(7) . . ?
Mo7 O15 Mo8 103.5(5) . . ?
Mo7 O15 Mo4 110.0(5) . . ?
Mo8 O15 Mo4 102.5(4) . . ?
Mo7 O15 Na7 127.4(6) . . ?
Mo8 O15 Na7 109.3(5) . . ?
Mo4 O15 Na7 101.6(5) . . ?
Mo9 O16 Mo4 82.9(4) . . ?
Mo9 O16 Mo8 102.5(5) . . ?
Mo4 O16 Mo8 111.4(5) . . ?
Mo4 O17 Mo9 83.8(4) . . ?
Mo4 O17 Na7 101.6(5) . . ?
Mo9 O17 Na7 115.8(5) . . ?
Mo5 O20 Na8 125.3(6) . . ?
Mo5 O20 Na6 133.3(7) . 1_554 ?
Na8 O20 Na6 90.8(4) . 1_554 ?
Mo6 O21 Mo5 115.5(6) . . ?
Mo8 O22 Mo6 147.8(7) . . ?
Mo8 O22 Mo7 103.3(5) . . ?
Mo6 O22 Mo7 105.2(5) . . ?
Mo8 O26 Mo10 142.5(7) . . ?
Mo8 O26 Mo9 108.4(5) . . ?
Mo10 O26 Mo9 105.6(5) . . ?
Mo11 O29 Mo9 143.1(6) . . ?
Mo11 O29 Mo10 108.3(5) . . ?
Mo9 O29 Mo10 106.7(5) . . ?
C1 O30 Mo9 132.0(12) . . ?
Mo10 O32 Mo12 81.2(4) . . ?
Mo10 O32 Mo11 101.8(5) . . ?
Mo12 O32 Mo11 110.7(5) . . ?
Mo12 O33 Mo10 85.0(4) . . ?
Mo12 O33 Na7 152.4(6) . . ?
Mo10 O33 Na7 121.8(5) . . ?
C1 O35 Mo10 131.9(12) . . ?
Mo11 O36 Mo13 94.5(4) . . ?
Mo11 O36 Mo12 103.4(4) . . ?
Mo13 O36 Mo12 106.8(4) . . ?
Mo11 O37 Mo13 114.2(5) . . ?
Mo11 O38 Na4 140.7(7) . . ?
Mo14 O40 Mo12 105.5(5) . . ?
Mo14 O40 Mo13 100.4(5) . . ?
Mo12 O40 Mo13 109.1(4) . . ?
Mo16 O41 Mo12 154.3(7) . . ?
Mo16 O41 Mo14 104.9(5) . . ?
Mo12 O41 Mo14 99.1(5) . . ?
Mo13 O43 Mo15 152.8(7) . . ?
Mo13 O43 Mo14 106.9(5) . . ?
Mo15 O43 Mo14 98.3(5) . . ?
Mo13 O44 Na4 146.3(7) . . ?
Mo13 O45 Na6 136.9(7) . . ?
Mo13 O45 Na8 123.1(6) . 1_556 ?
Na6 O45 Na8 91.2(5) . 1_556 ?
Mo14 O46 Mo15 105.7(5) . . ?
Mo14 O46 Mo16 101.3(5) . . ?
Mo15 O46 Mo16 109.5(4) . . ?
Mo17 O49 Mo15 83.3(4) . . ?
Mo16 O50 Mo18 94.3(4) . . ?
Mo16 O50 Mo15 104.6(4) . . ?
Mo18 O50 Mo15 101.5(4) . . ?
Mo17 O51 Mo15 81.6(4) . . ?
Mo17 O51 Mo18 102.0(5) . . ?
Mo15 O51 Mo18 112.6(5) . . ?
Mo18 O53 Mo16 115.2(5) . . ?
Mo16 O55 Na7 142.7(7) . . ?
Mo18 O56 Mo19 140.3(6) . . ?
Mo18 O56 Mo17 108.2(5) . . ?
Mo19 O56 Mo17 106.7(5) . . ?
Mo20 O57 Mo17 138.4(6) . . ?
Mo20 O57 Mo19 109.6(5) . . ?
Mo17 O57 Mo19 106.8(5) . . ?
C3 O58 Mo17 133.8(13) . . ?
Mo19 O62 Mo22 82.0(4) . . ?
Mo19 O62 Mo20 102.2(4) . . ?
Mo22 O62 Mo20 110.1(5) . . ?
Mo22 O63 Mo19 84.8(5) . . ?
C3 O64 Mo19 132.4(13) . . ?
Mo19 O65 Na3 172.1(8) . 2_666 ?
Mo21 O66 Mo20 95.3(4) . . ?
Mo21 O66 Mo22 106.4(4) . . ?
Mo20 O66 Mo22 102.5(4) . . ?
Mo20 O67 Mo21 116.2(6) . . ?
Mo21 O70 Mo23 120.3(6) . . ?
Mo21 O71 Na8 123.4(6) . 2_666 ?
Mo21 O72 Na4 136.1(7) . 2_667 ?
Mo22 O73 Mo21 110.8(4) . . ?
Mo22 O73 Mo23 101.0(4) . . ?
Mo21 O73 Mo23 92.5(4) . . ?
Mo22 O74 Mo23 112.7(5) . . ?
Mo22 O75 Na2 168.9(8) . 2_666 ?
Na5 O106 Na6 120.6(7) . . ?
Na5 O111 Na5 98.0(5) 2_767 . ?
Na1 O113 Na2 94.0(5) . . ?
Na1 O114 Na2 93.5(5) . . ?
Na2 O115 Na3 94.7(6) . . ?
Na3 O116 Na2 96.9(6) . . ?
O30 C1 O35 124.3(17) . . ?
O30 C1 C2 116.5(17) . . ?
O35 C1 C2 119.1(19) . . ?
O64 C3 O58 123.3(19) . . ?
O64 C3 C4 117.9(19) . . ?
O58 C3 C4 118.8(18) . . ?

loop_
_geom_bond_atom_site_label_1
_geom_bond_atom_site_label_2
_geom_bond_distance
_geom_bond_site_symmetry_2
_geom_bond_publ_flag
Mo1 O6 1.690(13) . ?
Mo1 O3 1.909(11) . ?
Mo1 O1 1.931(10) . ?
Mo1 O5 2.048(12) . ?
Mo1 O2 2.087(12) . ?
Mo1 O4 2.392(13) . ?
Mo1 Mo23 2.571(2) 2_666 ?
Mo2 O7 1.702(12) . ?
Mo2 O9 1.786(13) . ?
Mo2 O4 1.872(11) . ?
Mo2 O10 1.973(11) . ?
Mo2 O2 2.113(12) . ?
Mo2 O8 2.433(12) . ?
Mo3 O13 1.701(13) . ?
Mo3 O14 1.706(13) . ?
Mo3 O11 1.916(11) . ?
Mo3 O2 1.935(12) . ?
Mo3 O10 2.273(12) . ?
Mo3 O12 2.374(12) . ?
Mo3 Mo4 3.216(2) . ?
Mo4 O18 1.672(12) . ?
Mo4 O17 1.939(11) . ?
Mo4 O16 1.979(11) . ?
Mo4 O11 2.030(12) . ?
Mo4 O10 2.097(11) . ?
Mo4 O15 2.333(11) . ?
Mo4 Mo9 2.601(2) . ?
Mo4 Na7 3.713(9) . ?
Mo5 O19 1.704(13) . ?
Mo5 O20 1.725(11) . ?
Mo5 O5 1.829(12) . ?
Mo5 O21 2.048(13) . ?
Mo5 O4 2.286(12) . ?
Mo5 O8 2.288(11) . ?
Mo5 Na8 3.708(7) . ?
Mo6 O23 1.708(14) . ?
Mo6 O24 1.719(14) . ?
Mo6 O21 1.857(11) . ?
Mo6 O22 1.991(11) . ?
Mo6 O8 2.243(12) . ?
Mo6 O9 2.306(12) . ?
Mo7 O25 1.705(13) . ?
Mo7 O12 1.746(12) . ?
Mo7 O15 1.889(11) . ?
Mo7 O8 1.915(11) . ?
Mo7 O22 2.171(12) . ?
Mo7 O10 2.404(12) . ?
Mo8 O28 1.701(15) . ?
Mo8 O27 1.716(14) . ?
Mo8 O26 1.943(11) . ?
Mo8 O22 1.972(11) . ?
Mo8 O15 2.240(11) . ?
Mo8 O16 2.333(12) . ?
Mo9 O31 1.685(12) . ?
Mo9 O16 1.951(11) . ?
Mo9 O17 1.955(12) . ?
Mo9 O29 2.028(11) . ?
Mo9 O30 2.125(12) . ?
Mo9 O26 2.182(13) . ?
Mo10 O34 1.680(12) . ?
Mo10 O33 1.937(12) . ?
Mo10 O32 1.989(11) . ?
Mo10 O26 2.030(12) . ?
Mo10 O35 2.145(15) . ?
Mo10 O29 2.153(11) . ?
Mo10 Mo12 2.607(2) . ?
Mo10 Na7 3.718(9) . ?
Mo11 O39 1.697(12) . ?
Mo11 O38 1.704(14) . ?
Mo11 O37 1.914(11) . ?
Mo11 O29 1.948(11) . ?
Mo11 O36 2.221(11) . ?
Mo11 O32 2.289(12) . ?
Mo12 O42 1.660(12) . ?
Mo12 O33 1.921(10) . ?
Mo12 O41 1.982(12) . ?
Mo12 O32 2.016(13) . ?
Mo12 O40 2.112(11) . ?
Mo12 O36 2.294(11) . ?
Mo13 O44 1.678(12) . ?
Mo13 O45 1.720(11) . ?
Mo13 O43 1.895(11) . ?
Mo13 O37 1.979(12) . ?
Mo13 O36 2.228(11) . ?
Mo13 O40 2.343(12) . ?
Mo13 Na8 3.695(7) 1_556 ?
Mo14 O47 1.706(13) . ?
Mo14 O48 1.708(11) . ?
Mo14 O40 1.947(12) . ?
Mo14 O46 1.953(11) . ?
Mo14 O43 2.215(12) . ?
Mo14 O41 2.259(11) . ?
Mo14 Mo15 3.214(2) . ?
Mo15 O52 1.682(11) . ?
Mo15 O49 1.952(11) . ?
Mo15 O51 1.988(12) . ?
Mo15 O43 2.032(11) . ?
Mo15 O46 2.078(11) . ?
Mo15 O50 2.355(11) . ?
Mo15 Mo17 2.592(2) . ?
Mo16 O54 1.709(13) . ?
Mo16 O55 1.721(11) . ?
Mo16 O41 1.928(12) . ?
Mo16 O53 1.984(11) . ?
Mo16 O50 2.204(12) . ?
Mo16 O46 2.337(10) . ?
Mo17 O59 1.684(12) . ?
Mo17 O49 1.949(12) . ?
Mo17 O51 1.980(13) . ?
Mo17 O57 2.030(12) . ?
Mo17 O58 2.151(13) . ?
Mo17 O56 2.182(11) . ?
Mo18 O60 1.700(11) . ?
Mo18 O61 1.701(14) . ?
Mo18 O53 1.906(11) . ?
Mo18 O56 1.944(12) . ?
Mo18 O50 2.276(12) . ?
Mo18 O51 2.316(11) . ?
Mo19 O65 1.704(11) . ?
Mo19 O63 1.926(12) . ?
Mo19 O62 1.951(12) . ?
Mo19 O56 2.018(12) . ?
Mo19 O64 2.152(13) . ?
Mo19 O57 2.165(10) . ?
Mo19 Mo22 2.597(2) . ?
Mo20 O68 1.699(14) . ?
Mo20 O69 1.721(12) . ?
Mo20 O67 1.892(13) . ?
Mo20 O57 1.945(12) . ?
Mo20 O66 2.273(11) . ?
Mo20 O62 2.356(11) . ?
Mo21 O72 1.696(11) . ?
Mo21 O71 1.716(12) . ?
Mo21 O70 1.833(12) . ?
Mo21 O67 2.024(13) . ?
Mo21 O66 2.227(12) . ?
Mo21 O73 2.318(11) . ?
Mo22 O75 1.679(11) . ?
Mo22 O63 1.926(11) . ?
Mo22 O62 2.006(11) . ?
Mo22 O74 2.021(12) . ?
Mo22 O73 2.102(11) . ?
Mo22 O66 2.318(11) . ?
Mo23 O76 1.665(12) . ?
Mo23 O1 1.904(11) 2_666 ?
Mo23 O3 1.919(11) 2_666 ?
Mo23 O70 2.075(11) . ?
Mo23 O74 2.134(12) . ?
Mo23 O73 2.375(11) . ?
Mo23 Mo1 2.571(2) 2_666 ?
Na1 O113 2.285(11) 2_666 ?
Na1 O113 2.285(11) . ?
Na1 O114 2.367(13) 2_666 ?
Na1 O114 2.367(13) . ?
Na1 O13 2.371(13) . ?
Na1 O13 2.371(13) 2_666 ?
Na1 Na2 3.470(7) . ?
Na1 Na2 3.470(7) 2_666 ?
Na2 O7 2.372(14) . ?
Na2 O114 2.398(14) . ?
Na2 O115 2.402(17) . ?
Na2 O75 2.407(12) 2_666 ?
Na2 O116 2.451(15) . ?
Na2 O113 2.457(17) . ?
Na2 Na3 3.622(13) . ?
Na3 O122 2.33(3) . ?
Na3 O116 2.390(18) . ?
Na3 O120 2.42(3) . ?
Na3 O121 2.44(2) . ?
Na3 O65 2.457(15) 2_666 ?
Na3 O115 2.523(19) . ?
Na4 O118 2.370(16) . ?
Na4 O119 2.373(18) . ?
Na4 O44 2.434(14) . ?
Na4 O72 2.437(14) 2_667 ?
Na4 O117 2.443(18) . ?
Na4 O38 2.502(16) . ?
Na5 O112 2.405(16) . ?
Na5 O111 2.409(16) 2_767 ?
Na5 O109 2.448(17) . ?
Na5 O106 2.449(18) . ?
Na5 O110 2.464(16) . ?
Na5 O111 2.482(16) . ?
Na5 Na5 3.694(16) 2_767 ?
Na6 O105 2.315(18) . ?
Na6 O103 2.37(2) . ?
Na6 O104 2.38(2) . ?
Na6 O45 2.460(15) . ?
Na6 O20 2.504(15) 1_556 ?
Na6 O106 2.707(19) . ?
Na6 Na8 3.516(12) 1_556 ?
Na7 O33 2.314(13) . ?
Na7 O102 2.37(2) . ?
Na7 O108 2.412(19) . ?
Na7 O15 2.457(13) . ?
Na7 O55 2.498(15) . ?
Na7 O17 2.800(15) . ?
Na8 O1 2.368(13) . ?
Na8 O107 2.387(16) . ?
Na8 O20 2.434(14) . ?
Na8 O45 2.463(14) 1_554 ?
Na8 O101 2.477(16) . ?
Na8 O71 2.504(14) 2_666 ?
Na8 Na6 3.516(12) 1_554 ?
Na8 Mo13 3.695(7) 1_554 ?
O1 Mo23 1.904(11) 2_666 ?
O3 Mo23 1.919(11) 2_666 ?
O20 Na6 2.504(15) 1_554 ?
O30 C1 1.28(2) . ?
O35 C1 1.30(2) . ?
O45 Na8 2.463(14) 1_556 ?
O58 C3 1.27(2) . ?
O64 C3 1.26(2) . ?
O65 Na3 2.457(15) 2_666 ?
O71 Na8 2.504(14) 2_666 ?
O72 Na4 2.437(14) 2_667 ?
O75 Na2 2.407(12) 2_666 ?
O111 Na5 2.409(16) 2_767 ?
O133 O145 1.66(5) . ?
O142 O148 1.66(5) . ?
C1 C2 1.50(3) . ?
C3 C4 1.53(3) . ?
